data_2201997
loop_
_publ_author_name
'Wang, Ruihu'
'Xu, Lijin'
'Chen, Gang'
'Zhou, Zhongyuan'
'Hong, Maochun'
'Cao, Rong'
'Chan, Albert S. C.'

_publ_section_title
;
 (<i>S</i>)-2,2'-Bis(4-nitro-2-pyridyloxy)-1,1'-binaphthalene
;
_journal_issue 6
_journal_name_full 'Acta Crystallographica Section E'
_journal_page_first o865
_journal_page_last o867
_journal_paper_doi 10.1107/S1600536803009292
_journal_volume 59
_journal_year 2003
_chemical_formula_iupac 'C30 H18 N4 O6'
_chemical_formula_moiety 'C30 H18 N4 O6'
_chemical_formula_sum 'C30 H18 N4 O6'
_chemical_formula_weight 530.48
_chemical_name_systematic
;
(S)-2,2'-Bis(4-nitro-2-pyridyloxy)-1,1'-binaphthalene
;
_space_group_IT_number 1
_symmetry_cell_setting triclinic
_symmetry_space_group_name_Hall 'P 1'
_symmetry_space_group_name_H-M 'P 1'
_atom_sites_solution_hydrogens geom
_atom_sites_solution_primary direct
_atom_sites_solution_secondary difmap
_audit_creation_method SHELXL-97
_cell_angle_alpha 96.859(3)
_cell_angle_beta 104.061(4)
_cell_angle_gamma 108.599(3)
_cell_formula_units_Z 1
_cell_length_a 7.4573(14)
_cell_length_b 7.9472(15)
_cell_length_c 11.748(2)
_cell_measurement_temperature 293(2)
_cell_measurement_theta_max 27.52
_cell_measurement_theta_min 2.97
_cell_volume 625.3(2)
_computing_cell_refinement SMART
_computing_data_collection 'SMART (Siemens, 1994)'
_computing_data_reduction SMART
_computing_molecular_graphics SHELXTL/PC
_computing_publication_material SHELXTL/PC
_computing_structure_refinement SHELXTL/PC
_computing_structure_solution 'SHELXTL/PC (Sheldrick, 1997)'
_diffrn_ambient_temperature 293(2)
_diffrn_measured_fraction_theta_full 0.983
_diffrn_measured_fraction_theta_max 0.983
_diffrn_measurement_device_type 'Siemens SMART CCD'
_diffrn_measurement_method '\w scan'
_diffrn_radiation_monochromator graphite
_diffrn_radiation_source 'fine-focus sealed tube'
_diffrn_radiation_type MoK\a
_diffrn_radiation_wavelength 0.71073
_diffrn_reflns_av_R_equivalents 0.0166
_diffrn_reflns_av_sigmaI/netI 0.0286
_diffrn_reflns_limit_h_max 9
_diffrn_reflns_limit_h_min -9
_diffrn_reflns_limit_k_max 10
_diffrn_reflns_limit_k_min -10
_diffrn_reflns_limit_l_max 15
_diffrn_reflns_limit_l_min -13
_diffrn_reflns_number 4222
_diffrn_reflns_theta_full 27.52
_diffrn_reflns_theta_max 27.52
_diffrn_reflns_theta_min 2.97
_diffrn_standards_decay_% 0
_exptl_absorpt_coefficient_mu 0.101
_exptl_absorpt_correction_T_max .990
_exptl_absorpt_correction_T_min .980
_exptl_absorpt_correction_type empirical
_exptl_absorpt_process_details '(SADABS; Sheldrick, 1996)'
_exptl_crystal_colour colorless
_exptl_crystal_density_diffrn 1.409
_exptl_crystal_density_meas ?
_exptl_crystal_density_method 'not measured'
_exptl_crystal_description needle
_exptl_crystal_F_000 274
_exptl_crystal_size_max .38
_exptl_crystal_size_mid .17
_exptl_crystal_size_min .10
_refine_diff_density_max 0.159
_refine_diff_density_min -0.153
_refine_ls_extinction_expression Fc^*^=kFc[1+0.001xFc^2^\l^3^/sin(2\q)]^-1/4^
_refine_ls_goodness_of_fit_ref 0.969
_refine_ls_hydrogen_treatment mixed
_refine_ls_matrix_type full
_refine_ls_number_parameters 434
_refine_ls_number_reflns 3405
_refine_ls_number_restraints 3
_refine_ls_restrained_S_all 0.969
_refine_ls_R_factor_all 0.0492
_refine_ls_R_factor_gt 0.0366
_refine_ls_shift/su_max <0.001
_refine_ls_shift/su_mean 0.000
_refine_ls_structure_factor_coef Fsqd
_refine_ls_weighting_details 'calc w = 1/[\s^2^(Fo^2^)+(0.0549P)^2^] where P = (Fo^2^+2Fc^2^)/3'
_refine_ls_weighting_scheme calc
_refine_ls_wR_factor_gt 0.0856
_refine_ls_wR_factor_ref 0.0920
_reflns_number_gt 2651
_reflns_number_total 3405
_reflns_threshold_expression 'I >2\s(I)'
_cod_data_source_file fl6032.cif
_cod_data_source_block I
_cod_depositor_comments
;
The following automatic conversions were performed:

'_exptl_crystal_density_meas' value 'none' was changed to '?' - the
value is perceived as not measured.

Automatic conversion script
Id: cif_fix_values 3008 2015-01-20 13:52:24Z robertas 
;
_cod_database_code 2201997
_cod_database_fobs_code 2201997

loop_
_symmetry_equiv_pos_as_xyz
'x, y, z'

loop_
_atom_site_label
_atom_site_fract_x
_atom_site_fract_y
_atom_site_fract_z
_atom_site_U_iso_or_equiv
_atom_site_adp_type
_atom_site_calc_flag
_atom_site_refinement_flags
_atom_site_occupancy
_atom_site_disorder_assembly
_atom_site_disorder_group
_atom_site_type_symbol
N11 0.8994(3) 1.4718(3) 0.6792(2) 0.0508(6) Uani d . 1 . . N
N12 0.6068(5) 1.1724(5) 0.3822(3) 0.0904(11) Uani d . 1 . . N
N41 0.7372(3) 2.0857(3) 0.9541(2) 0.0474(5) Uani d . 1 . . N
N42 1.0922(5) 2.3974(4) 1.2341(3) 0.0731(8) Uani d . 1 . . N
O1 1.0205(3) 1.7844(2) 0.73700(16) 0.0497(5) Uani d . 1 . . O
O2 0.7769(3) 2.0176(2) 0.76743(16) 0.0488(5) Uani d . 1 . . O
O11 0.5237(6) 1.1860(5) 0.2832(3) 0.1308(14) Uani d . 1 . . O
O12 0.6097(6) 1.0278(4) 0.4060(3) 0.1287(13) Uani d . 1 . . O
O41 0.9873(5) 2.3671(5) 1.2999(2) 0.1033(9) Uani d . 1 . . O
O42 1.2626(4) 2.5062(4) 1.2671(3) 0.1033(10) Uani d . 1 . . O
C11 0.9116(4) 1.6301(3) 0.6509(2) 0.0424(6) Uani d . 1 . . C
C12 0.8244(5) 1.6532(4) 0.5391(3) 0.0534(7) Uani d . 1 . . C
H12 0.828(5) 1.771(5) 0.532(3) 0.072(10) Uiso d . 1 . . H
C13 0.7217(5) 1.5043(5) 0.4508(3) 0.0659(9) Uani d . 1 . . C
H13 0.661(6) 1.500(5) 0.371(4) 0.090(12) Uiso d . 1 . . H
C14 0.7100(5) 1.3369(4) 0.4771(3) 0.0583(8) Uani d . 1 . . C
C15 0.7973(5) 1.3243(4) 0.5909(3) 0.0578(8) Uani d . 1 . . C
H15 0.791(5) 1.205(5) 0.606(3) 0.078(10) Uiso d . 1 . . H
C21 0.8549(4) 1.7445(3) 0.8889(2) 0.0382(5) Uani d . 1 . . C
C22 1.0261(4) 1.7775(3) 0.8561(2) 0.0421(6) Uani d . 1 . . C
C23 1.2132(4) 1.8250(4) 0.9397(3) 0.0506(7) Uani d . 1 . . C
H23 1.325(5) 1.842(3) 0.909(3) 0.050(8) Uiso d . 1 . . H
C24 1.2296(5) 1.8401(4) 1.0582(3) 0.0561(7) Uani d . 1 . . C
H24 1.360(5) 1.884(4) 1.116(3) 0.069(10) Uiso d . 1 . . H
C25 1.0741(6) 1.8291(5) 1.2218(3) 0.0698(9) Uani d . 1 . . C
H25 1.211(6) 1.869(5) 1.282(4) 0.085(11) Uiso d . 1 . . H
C26 0.9127(6) 1.8030(5) 1.2592(3) 0.0775(11) Uani d . 1 . . C
H26 0.914(5) 1.813(5) 1.338(4) 0.078(11) Uiso d . 1 . . H
C27 0.7244(6) 1.7488(5) 1.1766(3) 0.0702(10) Uani d . 1 . . C
H27 0.619(6) 1.731(5) 1.200(4) 0.082(12) Uiso d . 1 . . H
C28 0.7024(5) 1.7237(4) 1.0560(3) 0.0519(7) Uani d . 1 . . C
H28 0.569(5) 1.684(4) 0.996(3) 0.061(9) Uiso d . 1 . . H
C29 0.8705(4) 1.7559(3) 1.0132(2) 0.0409(6) Uani d . 1 . . C
C30 1.0604(4) 1.8066(4) 1.0991(2) 0.0506(7) Uani d . 1 . . C
C31 0.6645(4) 1.7068(3) 0.7939(2) 0.0376(5) Uani d . 1 . . C
C32 0.6342(4) 1.8412(3) 0.7370(2) 0.0400(6) Uani d . 1 . . C
C33 0.4739(4) 1.8067(4) 0.6340(2) 0.0457(6) Uani d . 1 . . C
H33 0.456(4) 1.901(4) 0.597(3) 0.049(7) Uiso d . 1 . . H
C34 0.3444(4) 1.6336(4) 0.5859(3) 0.0490(6) Uani d . 1 . . C
H34 0.245(4) 1.613(4) 0.517(3) 0.048(7) Uiso d . 1 . . H
C35 0.2345(4) 1.3073(4) 0.5902(3) 0.0531(7) Uani d . 1 . . C
H35 0.138(4) 1.286(4) 0.518(3) 0.049(8) Uiso d . 1 . . H
C36 0.2542(5) 1.1708(4) 0.6439(3) 0.0593(8) Uani d . 1 . . C
H36 0.167(5) 1.057(5) 0.611(3) 0.066(9) Uiso d . 1 . . H
C37 0.4052(4) 1.2072(4) 0.7517(3) 0.0536(7) Uani d . 1 . . C
H37 0.414(4) 1.116(4) 0.784(3) 0.048(8) Uiso d . 1 . . H
C38 0.5363(4) 1.3783(3) 0.8012(3) 0.0440(6) Uani d . 1 . . C
H38 0.643(4) 1.406(3) 0.881(3) 0.045(7) Uiso d . 1 . . H
C39 0.5218(4) 1.5258(3) 0.7474(2) 0.0383(5) Uani d . 1 . . C
C40 0.3639(4) 1.4893(3) 0.6404(2) 0.0420(6) Uani d . 1 . . C
C41 0.8507(4) 2.1131(3) 0.8834(2) 0.0426(6) Uani d . 1 . . C
C42 1.0413(5) 2.2406(4) 0.9151(3) 0.0615(8) Uani d . 1 . . C
H42 1.119(5) 2.250(5) 0.859(3) 0.084(11) Uiso d . 1 . . H
C43 1.1225(5) 2.3363(5) 1.0316(3) 0.0662(9) Uani d . 1 . . C
H43 1.257(6) 2.419(5) 1.063(3) 0.074(10) Uiso d . 1 . . H
C44 1.0086(5) 2.3035(4) 1.1081(3) 0.0536(7) Uani d . 1 . . C
C45 0.8172(5) 2.1804(4) 1.0673(3) 0.0512(7) Uani d . 1 . . C
H45 0.733(4) 2.153(4) 1.120(3) 0.057(8) Uiso d . 1 . . H

loop_
_atom_site_aniso_label
_atom_site_aniso_U_11
_atom_site_aniso_U_22
_atom_site_aniso_U_33
_atom_site_aniso_U_12
_atom_site_aniso_U_13
_atom_site_aniso_U_23
N11 0.0540(14) 0.0487(13) 0.0472(14) 0.0149(11) 0.0168(11) 0.0077(11)
N12 0.094(2) 0.076(2) 0.066(2) -0.0103(19) 0.0276(19) -0.0103(18)
N41 0.0520(14) 0.0459(12) 0.0401(13) 0.0146(11) 0.0117(11) 0.0067(10)
N42 0.074(2) 0.0799(19) 0.0485(16) 0.0237(17) 0.0035(15) -0.0089(14)
O1 0.0528(11) 0.0472(10) 0.0394(10) 0.0046(9) 0.0161(9) 0.0072(8)
O2 0.0625(12) 0.0382(9) 0.0367(10) 0.0086(9) 0.0122(9) 0.0075(8)
O11 0.136(3) 0.122(3) 0.0596(19) -0.019(2) 0.0010(18) -0.0141(18)
O12 0.178(4) 0.0638(17) 0.109(3) 0.005(2) 0.048(2) -0.0153(17)
O41 0.107(2) 0.134(2) 0.0467(15) 0.0247(18) 0.0216(15) -0.0090(15)
O42 0.0763(19) 0.118(2) 0.0663(17) 0.0072(17) -0.0051(14) -0.0273(16)
C11 0.0392(14) 0.0466(14) 0.0378(14) 0.0083(12) 0.0154(11) 0.0073(11)
C12 0.0643(19) 0.0532(17) 0.0385(16) 0.0131(15) 0.0173(14) 0.0130(13)
C13 0.065(2) 0.078(2) 0.0387(18) 0.0080(17) 0.0118(15) 0.0110(16)
C14 0.0589(18) 0.0562(17) 0.0443(17) -0.0001(14) 0.0221(14) -0.0011(13)
C15 0.067(2) 0.0508(16) 0.0561(19) 0.0145(15) 0.0298(16) 0.0087(14)
C21 0.0398(13) 0.0352(12) 0.0336(13) 0.0091(10) 0.0062(10) 0.0069(10)
C22 0.0424(15) 0.0371(12) 0.0375(14) 0.0062(11) 0.0078(11) 0.0050(11)
C23 0.0389(16) 0.0513(15) 0.0539(18) 0.0092(13) 0.0119(14) 0.0069(13)
C24 0.0416(17) 0.0584(16) 0.0525(19) 0.0094(14) -0.0006(14) 0.0086(14)
C25 0.070(2) 0.080(2) 0.0402(18) 0.0107(19) 0.0028(17) 0.0156(16)
C26 0.090(3) 0.092(3) 0.0344(18) 0.015(2) 0.0140(18) 0.0161(17)
C27 0.082(3) 0.086(2) 0.052(2) 0.027(2) 0.035(2) 0.0241(18)
C28 0.0531(18) 0.0589(17) 0.0440(17) 0.0166(15) 0.0168(14) 0.0175(13)
C29 0.0443(14) 0.0387(12) 0.0374(14) 0.0128(11) 0.0099(12) 0.0107(11)
C30 0.0530(17) 0.0499(15) 0.0379(15) 0.0129(13) 0.0017(13) 0.0101(12)
C31 0.0370(13) 0.0410(12) 0.0321(13) 0.0110(11) 0.0101(10) 0.0074(10)
C32 0.0438(15) 0.0364(12) 0.0333(13) 0.0091(11) 0.0095(11) 0.0029(11)
C33 0.0548(17) 0.0448(14) 0.0363(15) 0.0208(13) 0.0069(12) 0.0104(12)
C34 0.0429(15) 0.0585(17) 0.0359(14) 0.0172(13) -0.0008(12) 0.0038(12)
C35 0.0373(15) 0.0512(16) 0.0542(19) 0.0065(13) 0.0023(14) 0.0000(14)
C36 0.0468(17) 0.0447(16) 0.072(2) 0.0039(14) 0.0132(16) 0.0037(15)
C37 0.0551(18) 0.0401(14) 0.066(2) 0.0137(13) 0.0218(16) 0.0160(14)
C38 0.0387(14) 0.0423(14) 0.0481(16) 0.0112(12) 0.0116(13) 0.0116(12)
C39 0.0340(13) 0.0420(12) 0.0372(14) 0.0118(10) 0.0115(11) 0.0061(11)
C40 0.0354(13) 0.0433(13) 0.0415(15) 0.0111(11) 0.0083(12) 0.0032(12)
C41 0.0540(16) 0.0370(12) 0.0342(13) 0.0164(12) 0.0090(12) 0.0076(11)
C42 0.059(2) 0.0575(17) 0.0560(19) 0.0037(15) 0.0249(16) 0.0002(15)
C43 0.053(2) 0.0618(18) 0.059(2) 0.0008(15) 0.0109(16) -0.0089(15)
C44 0.0566(18) 0.0507(15) 0.0436(15) 0.0167(14) 0.0066(13) -0.0018(12)
C45 0.0601(19) 0.0489(15) 0.0446(17) 0.0187(14) 0.0180(15) 0.0079(13)

loop_
_atom_type_symbol
_atom_type_description
_atom_type_scat_dispersion_real
_atom_type_scat_dispersion_imag
_atom_type_scat_source
C C 0.0033 0.0016 'International Tables Vol C Tables 4.2.6.8 and 6.1.1.4'
H H 0.0000 0.0000 'International Tables Vol C Tables 4.2.6.8 and 6.1.1.4'
N N 0.0061 0.0033 'International Tables Vol C Tables 4.2.6.8 and 6.1.1.4'
O O 0.0106 0.0060 'International Tables Vol C Tables 4.2.6.8 and 6.1.1.4'

loop_
_geom_angle_atom_site_label_1
_geom_angle_atom_site_label_2
_geom_angle_atom_site_label_3
_geom_angle
_geom_angle_publ_flag
C11 N11 C15 116.6(3) ?
O11 N12 O12 123.0(4) yes
O11 N12 C14 118.6(4) ?
O12 N12 C14 118.4(4) ?
C41 N41 C45 117.0(2) ?
O41 N42 O42 123.6(3) yes
O41 N42 C44 118.5(3) ?
O42 N42 C44 117.9(3) ?
C11 O1 C22 118.1(2) yes
C41 O2 C32 120.5(2) yes
N11 C11 O1 118.5(2) ?
N11 C11 C12 125.1(2) ?
O1 C11 C12 116.4(2) ?
C13 C12 C11 118.0(3) ?
C13 C12 H12 124(2) ?
C11 C12 H12 117(2) ?
C12 C13 C14 118.2(3) ?
C12 C13 H13 127(2) ?
C14 C13 H13 114(2) ?
C15 C14 C13 120.5(3) ?
C15 C14 N12 119.8(3) ?
C13 C14 N12 119.7(3) ?
N11 C15 C14 121.7(3) ?
N11 C15 H15 119(2) ?
C14 C15 H15 119(2) ?
C22 C21 C29 117.9(2) ?
C22 C21 C31 118.7(2) ?
C29 C21 C31 123.3(2) ?
C21 C22 O1 119.9(2) ?
C21 C22 C23 122.8(2) ?
O1 C22 C23 117.0(2) ?
C24 C23 C22 119.6(3) ?
C24 C23 H23 123.2(18) ?
C22 C23 H23 117.2(18) ?
C23 C24 C30 121.1(3) ?
C23 C24 H24 119.2(19) ?
C30 C24 H24 119.6(19) ?
C26 C25 C30 121.5(3) ?
C26 C25 H25 120(2) ?
C30 C25 H25 118(2) ?
C25 C26 C27 120.7(3) ?
C25 C26 H26 125(2) ?
C27 C26 H26 115(2) ?
C28 C27 C26 120.2(3) ?
C28 C27 H27 118(3) ?
C26 C27 H27 121(3) ?
C27 C28 C29 120.6(3) ?
C27 C28 H28 120.8(18) ?
C29 C28 H28 118.6(17) ?
C28 C29 C30 118.1(2) ?
C28 C29 C21 122.2(2) ?
C30 C29 C21 119.7(2) ?
C25 C30 C24 122.2(3) ?
C25 C30 C29 118.8(3) ?
C24 C30 C29 118.9(2) ?
C32 C31 C39 117.9(2) ?
C32 C31 C21 120.3(2) ?
C39 C31 C21 121.2(2) ?
C31 C32 O2 121.8(2) ?
C31 C32 C33 122.7(2) ?
O2 C32 C33 114.9(2) ?
C34 C33 C32 119.5(3) ?
C34 C33 H33 119.4(18) ?
C32 C33 H33 121.1(18) ?
C33 C34 C40 121.0(3) ?
C33 C34 H34 118.5(17) ?
C40 C34 H34 120.6(17) ?
C36 C35 C40 121.3(3) ?
C36 C35 H35 121.6(17) ?
C40 C35 H35 117.1(17) ?
C35 C36 C37 120.2(3) ?
C35 C36 H36 119(2) ?
C37 C36 H36 120(2) ?
C38 C37 C36 120.7(3) ?
C38 C37 H37 121(2) ?
C36 C37 H37 118(2) ?
C37 C38 C39 121.0(3) ?
C37 C38 H38 120.8(15) ?
C39 C38 H38 118.0(15) ?
C38 C39 C40 118.1(2) ?
C38 C39 C31 122.4(2) ?
C40 C39 C31 119.4(2) ?
C34 C40 C35 122.1(3) ?
C34 C40 C39 119.3(2) ?
C35 C40 C39 118.6(2) ?
N41 C41 O2 119.2(2) ?
N41 C41 C42 125.1(2) ?
O2 C41 C42 115.6(2) ?
C43 C42 C41 117.4(3) ?
C43 C42 H42 121(2) ?
C41 C42 H42 121(2) ?
C42 C43 C44 118.1(3) ?
C42 C43 H43 123(2) ?
C44 C43 H43 119(2) ?
C43 C44 C45 120.5(3) ?
C43 C44 N42 119.8(3) ?
C45 C44 N42 119.7(3) ?
N41 C45 C44 121.8(3) ?
N41 C45 H45 115.9(19) ?
C44 C45 H45 122.3(18) ?

loop_
_geom_bond_atom_site_label_1
_geom_bond_atom_site_label_2
_geom_bond_site_symmetry_2
_geom_bond_distance
_geom_bond_publ_flag
N11 C11 . 1.321(3) yes
N11 C15 . 1.336(4) yes
N12 O11 . 1.213(5) yes
N12 O12 . 1.221(5) yes
N12 C14 . 1.462(4) yes
N41 C41 . 1.312(3) yes
N41 C45 . 1.335(4) yes
N42 O41 . 1.219(4) yes
N42 O42 . 1.222(4) yes
N42 C44 . 1.458(4) yes
O1 C11 . 1.362(3) yes
O1 C22 . 1.398(3) yes
O2 C41 . 1.363(3) yes
O2 C32 . 1.403(3) yes
C11 C12 . 1.379(4) ?
C12 C13 . 1.344(5) ?
C12 H12 . 0.94(4) ?
C13 C14 . 1.382(5) ?
C13 H13 . 0.93(4) ?
C14 C15 . 1.368(4) ?
C15 H15 . 0.97(4) ?
C21 C22 . 1.377(3) ?
C21 C29 . 1.427(3) ?
C21 C31 . 1.493(4) yes
C22 C23 . 1.402(4) ?
C23 C24 . 1.355(4) ?
C23 H23 . 0.96(3) ?
C24 C30 . 1.415(4) ?
C24 H24 . 0.97(4) ?
C25 C26 . 1.343(5) ?
C25 C30 . 1.405(4) ?
C25 H25 . 1.02(4) ?
C26 C27 . 1.397(6) ?
C26 H26 . 0.91(4) ?
C27 C28 . 1.369(4) ?
C27 H27 . 0.87(4) ?
C28 C29 . 1.422(4) ?
C28 H28 . 0.99(3) ?
C29 C30 . 1.425(4) ?
C31 C32 . 1.375(3) ?
C31 C39 . 1.432(3) ?
C32 C33 . 1.406(4) ?
C33 C34 . 1.358(4) ?
C33 H33 . 0.94(3) ?
C34 C40 . 1.408(4) ?
C34 H34 . 0.91(3) ?
C35 C36 . 1.348(5) ?
C35 C40 . 1.414(4) ?
C35 H35 . 0.93(3) ?
C36 C37 . 1.402(5) ?
C36 H36 . 0.90(4) ?
C37 C38 . 1.353(4) ?
C37 H37 . 0.87(3) ?
C38 C39 . 1.417(3) ?
C38 H38 . 1.02(3) ?
C39 C40 . 1.424(3) ?
C41 C42 . 1.386(4) ?
C42 C43 . 1.369(5) ?
C42 H42 . 0.97(4) ?
C43 C44 . 1.373(4) ?
C43 H43 . 0.95(4) ?
C44 C45 . 1.374(4) ?
C45 H45 . 0.98(3) ?

loop_
_cod_related_entry_id
_cod_related_entry_database
_cod_related_entry_code
1 ChemSpider 21131732
